data_4082544
loop_
_publ_author_name
'Kupper, Claudia'
'Molitor, Sebastian'
'Gessner, Viktoria H.'

_publ_section_title
;
 Structure, Bonding, and Reactivity of Room-Temperature-Stable Lithium
 Chloride Carbenoids
;
_journal_issue 1
_journal_name_full Organometallics
_journal_page_first 347
_journal_paper_doi 10.1021/om4010862
_journal_volume 33
_journal_year 2014
_chemical_absolute_configuration unk
_chemical_formula_sum 'C30 H32 Cl Li N O2 P S'
_chemical_formula_weight 543.99
_chemical_name_systematic
;
 ?
;
_space_group_IT_number 7
_symmetry_cell_setting monoclinic
_symmetry_space_group_name_Hall 'P -2yac'
_symmetry_space_group_name_H-M 'P 1 n 1'
_atom_sites_solution_hydrogens geom
_atom_sites_solution_primary direct
_atom_sites_solution_secondary difmap
_audit_creation_date 2013-08-26T15:08:23-00:00
_audit_creation_method 'WinGX routine CIF_UPDATE'
_cell_angle_alpha 90
_cell_angle_beta 95.132(2)
_cell_angle_gamma 90
_cell_formula_units_Z 2
_cell_length_a 9.7433(4)
_cell_length_b 10.3665(6)
_cell_length_c 13.7106(7)
_cell_measurement_temperature 100(2)
_cell_volume 1379.27(12)
_computing_cell_refinement 'SAINTPLUS 8.18C (Bruker APEX2, 2011)'
_computing_data_collection 'SMART 5.622 (Bruker AXS, 2001)'
_computing_data_reduction 'SAINTPLUS 8.18C (Bruker APEX2, 2011)'
_computing_molecular_graphics 'Ortep-3 V1.08 (Farrugia, 2001)'
_computing_structure_refinement 'SHELXL-97 (Sheldrick, 2008)'
_computing_structure_solution 'SHELXS-97 (Sheldrick, 2008)'
_diffrn_ambient_temperature 100(2)
_diffrn_measured_fraction_theta_full 0.996
_diffrn_measured_fraction_theta_max 0.996
_diffrn_measurement_device_type 'Bruker APEX-CCD'
_diffrn_measurement_method omega-scans
_diffrn_radiation_monochromator graphite
_diffrn_radiation_type MoK\a
_diffrn_radiation_wavelength 0.71073
_diffrn_reflns_av_R_equivalents 0.0254
_diffrn_reflns_av_unetI/netI 0.027
_diffrn_reflns_limit_h_max 12
_diffrn_reflns_limit_h_min -12
_diffrn_reflns_limit_k_max 12
_diffrn_reflns_limit_k_min -12
_diffrn_reflns_limit_l_max 17
_diffrn_reflns_limit_l_min -17
_diffrn_reflns_number 21349
_diffrn_reflns_theta_full 26.46
_diffrn_reflns_theta_max 26.46
_diffrn_reflns_theta_min 2.46
_exptl_absorpt_coefficient_mu 0.3
_exptl_absorpt_correction_T_max 0.9451
_exptl_absorpt_correction_T_min 0.8842
_exptl_absorpt_correction_type empirical
_exptl_absorpt_process_details sadabs2008
_exptl_crystal_density_diffrn 1.31
_exptl_crystal_density_method 'not measured'
_exptl_crystal_F_000 572
_exptl_crystal_size_max 0.42
_exptl_crystal_size_mid 0.21
_exptl_crystal_size_min 0.19
_refine_diff_density_max 0.229
_refine_diff_density_min -0.174
_refine_diff_density_rms 0.035
_refine_ls_abs_structure_details 'Flack H D (1983), Acta Cryst. A39, 876-881'
_refine_ls_abs_structure_Flack 0.03(3)
_refine_ls_extinction_method none
_refine_ls_goodness_of_fit_ref 1.054
_refine_ls_hydrogen_treatment riding
_refine_ls_matrix_type full
_refine_ls_number_parameters 353
_refine_ls_number_reflns 5631
_refine_ls_number_restraints 2
_refine_ls_restrained_S_all 1.054
_refine_ls_R_factor_all 0.0288
_refine_ls_R_factor_gt 0.0241
_refine_ls_shift/su_max 0.001
_refine_ls_shift/su_mean 0
_refine_ls_structure_factor_coef Fsqd
_refine_ls_weighting_details 'calc w=1/[\s^2^(Fo^2^)+(0.0337P)^2^+0.0315P] where P=(Fo^2^+2Fc^2^)/3'
_refine_ls_weighting_scheme calc
_refine_ls_wR_factor_gt 0.055
_refine_ls_wR_factor_ref 0.0567
_reflns_number_gt 5219
_reflns_number_total 5631
_reflns_threshold_expression >2sigma(I)
_cod_data_source_file om4010862_si_006.cif
_cod_data_source_block sad
_cod_original_sg_symbol_H-M Pn
_cod_database_code 4082544

loop_
_symmetry_equiv_pos_as_xyz
'x, y, z'
'x+1/2, -y, z+1/2'

loop_
_atom_site_label
_atom_site_type_symbol
_atom_site_fract_x
_atom_site_fract_y
_atom_site_fract_z
_atom_site_U_iso_or_equiv
_atom_site_adp_type
_atom_site_occupancy
_atom_site_symmetry_multiplicity
_atom_site_calc_flag
_atom_site_refinement_flags
_atom_site_disorder_assembly
_atom_site_disorder_group
Cl1 Cl 0.85470(4) 0.62777(4) 0.52423(3) 0.02652(10) Uani 1 1 d . . .
S1 S 0.55633(4) 0.90288(4) 0.60496(3) 0.01909(9) Uani 1 1 d . . .
P1 P 0.61717(4) 0.80877(4) 0.48924(3) 0.01468(9) Uani 1 1 d . . .
O1 O 0.23351(12) 0.76865(11) 0.66861(9) 0.0243(3) Uani 1 1 d . A .
O2 O 0.50360(13) 0.64703(12) 0.76460(9) 0.0300(3) Uani 1 1 d . . .
N1 N 0.45615(13) 0.56875(12) 0.53720(9) 0.0179(3) Uani 1 1 d . . .
Li1 Li 0.4175(3) 0.7125(3) 0.6405(2) 0.0220(6) Uani 1 1 d . . .
C1 C 0.67472(16) 0.64978(16) 0.50341(12) 0.0189(3) Uani 1 1 d . . .
C2 C 0.58859(16) 0.54487(15) 0.51887(11) 0.0170(3) Uani 1 1 d . . .
C3 C 0.63756(18) 0.41307(16) 0.51295(12) 0.0217(4) Uani 1 1 d . . .
H3 H 0.7305 0.3973 0.5006 0.026 Uiso 1 1 calc R . .
C4 C 0.55269(18) 0.31304(16) 0.52475(12) 0.0221(4) Uani 1 1 d . . .
H4 H 0.586 0.2273 0.5204 0.026 Uiso 1 1 calc R . .
C5 C 0.41258(18) 0.33473(16) 0.54388(11) 0.0211(3) Uani 1 1 d . . .
C6 C 0.36894(16) 0.46529(15) 0.54556(11) 0.0182(3) Uani 1 1 d . . .
C7 C 0.22971(16) 0.48871(17) 0.56121(12) 0.0226(4) Uani 1 1 d . . .
H7 H 0.196 0.5748 0.5592 0.027 Uiso 1 1 calc R . .
C8 C 0.14207(18) 0.38930(17) 0.57931(13) 0.0267(4) Uani 1 1 d . . .
H8 H 0.0493 0.4078 0.5905 0.032 Uiso 1 1 calc R . .
C9 C 0.18785(19) 0.26098(17) 0.58155(13) 0.0277(4) Uani 1 1 d . . .
H9 H 0.1277 0.1929 0.5963 0.033 Uiso 1 1 calc R . .
C10 C 0.3213(2) 0.23523(16) 0.56209(12) 0.0256(4) Uani 1 1 d . . .
H10 H 0.3519 0.1483 0.561 0.031 Uiso 1 1 calc R . .
C11 C 0.47919(15) 0.81165(16) 0.39015(11) 0.0164(3) Uani 1 1 d . . .
C12 C 0.38347(17) 0.91164(17) 0.38708(13) 0.0234(4) Uani 1 1 d . . .
H12 H 0.3859 0.9722 0.4392 0.028 Uiso 1 1 calc R . .
C13 C 0.28486(17) 0.92318(18) 0.30842(14) 0.0295(4) Uani 1 1 d . . .
H13 H 0.2203 0.992 0.3064 0.035 Uiso 1 1 calc R . .
C14 C 0.28016(17) 0.83503(18) 0.23317(13) 0.0265(4) Uani 1 1 d . . .
H14 H 0.2115 0.8425 0.1798 0.032 Uiso 1 1 calc R . .
C15 C 0.37439(18) 0.73632(18) 0.23498(12) 0.0264(4) Uani 1 1 d . . .
H15 H 0.371 0.6762 0.1825 0.032 Uiso 1 1 calc R . .
C16 C 0.47483(16) 0.72375(16) 0.31316(12) 0.0213(4) Uani 1 1 d . . .
H16 H 0.5401 0.6556 0.314 0.026 Uiso 1 1 calc R . .
C17 C 0.75388(15) 0.89864(15) 0.43780(11) 0.0163(3) Uani 1 1 d . . .
C18 C 0.80777(17) 0.85476(17) 0.35218(12) 0.0241(4) Uani 1 1 d . . .
H18 H 0.7788 0.7743 0.3243 0.029 Uiso 1 1 calc R . .
C19 C 0.90271(18) 0.92872(18) 0.30881(13) 0.0281(4) Uani 1 1 d . . .
H19 H 0.9404 0.8984 0.2515 0.034 Uiso 1 1 calc R . .
C20 C 0.94344(17) 1.04678(18) 0.34809(13) 0.0274(4) Uani 1 1 d . . .
H20 H 1.0065 1.0986 0.3164 0.033 Uiso 1 1 calc R . .
C21 C 0.89305(17) 1.08955(17) 0.43282(13) 0.0263(4) Uani 1 1 d . . .
H21 H 0.9228 1.17 0.4604 0.032 Uiso 1 1 calc R . .
C22 C 0.79869(16) 1.01517(16) 0.47812(12) 0.0200(3) Uani 1 1 d . . .
H22 H 0.7648 1.0445 0.5371 0.024 Uiso 1 1 calc R . .
C23 C 0.15777(19) 0.87413(18) 0.62065(13) 0.0299(4) Uani 1 1 d . . .
H23A H 0.2165 0.9521 0.6214 0.036 Uiso 0.373(12) 1 calc PR A 1
H23B H 0.1296 0.8514 0.5516 0.036 Uiso 0.373(12) 1 calc PR A 1
H23C H 0.1036 0.8442 0.5604 0.036 Uiso 0.627(12) 1 calc PR A 2
H23D H 0.221 0.9435 0.6033 0.036 Uiso 0.627(12) 1 calc PR A 2
C24 C 0.0376(16) 0.8991(15) 0.6720(10) 0.032(2) Uani 0.373(12) 1 d P A 1
H24A H -0.0457 0.8613 0.6365 0.039 Uiso 0.373(12) 1 calc PR A 1
H24B H 0.0233 0.9931 0.6794 0.039 Uiso 0.373(12) 1 calc PR A 1
C25 C 0.0687(9) 0.8344(8) 0.7728(6) 0.0217(17) Uani 0.373(12) 1 d P A 1
H25A H 0.1184 0.8937 0.8203 0.026 Uiso 0.373(12) 1 calc PR A 1
H25B H -0.0168 0.8044 0.7995 0.026 Uiso 0.373(12) 1 calc PR A 1
C24B C 0.0618(9) 0.9221(9) 0.6968(6) 0.0303(14) Uani 0.627(12) 1 d P A 2
H24C H 0.1094 0.9849 0.7426 0.036 Uiso 0.627(12) 1 calc PR A 2
H24D H -0.0225 0.9625 0.6646 0.036 Uiso 0.627(12) 1 calc PR A 2
C25B C 0.0289(6) 0.8009(6) 0.7482(5) 0.0341(12) Uani 0.627(12) 1 d P A 2
H25C H -0.0498 0.7555 0.7127 0.041 Uiso 0.627(12) 1 calc PR A 2
H25D H 0.0065 0.819 0.8159 0.041 Uiso 0.627(12) 1 calc PR A 2
C26 C 0.15867(19) 0.72227(18) 0.74832(14) 0.0299(4) Uani 1 1 d . . .
H26A H 0.2229 0.6983 0.8055 0.036 Uiso 0.373(12) 1 calc PR A 1
H26B H 0.1019 0.6462 0.7277 0.036 Uiso 0.373(12) 1 calc PR A 1
H26C H 0.2153 0.7324 0.8115 0.036 Uiso 0.627(12) 1 calc PR A 2
H26D H 0.1359 0.6298 0.739 0.036 Uiso 0.627(12) 1 calc PR A 2
C27 C 0.4665(2) 0.52519(19) 0.80555(15) 0.0387(5) Uani 1 1 d . . .
H27A H 0.3851 0.4879 0.7672 0.046 Uiso 1 1 calc R . .
H27B H 0.4449 0.5362 0.8742 0.046 Uiso 1 1 calc R . .
C28 C 0.5919(2) 0.4384(2) 0.80036(15) 0.0402(5) Uani 1 1 d . . .
H28A H 0.5782 0.3782 0.7443 0.048 Uiso 1 1 calc R . .
H28B H 0.6099 0.3878 0.8614 0.048 Uiso 1 1 calc R . .
C29 C 0.7105(2) 0.53165(19) 0.78704(14) 0.0370(5) Uani 1 1 d . . .
H29A H 0.7876 0.5179 0.8381 0.044 Uiso 1 1 calc R . .
H29B H 0.7451 0.5207 0.7218 0.044 Uiso 1 1 calc R . .
C30 C 0.6471(2) 0.66386(19) 0.79678(14) 0.0344(4) Uani 1 1 d . . .
H30A H 0.6587 0.6937 0.8656 0.041 Uiso 1 1 calc R . .
H30B H 0.6902 0.7275 0.7552 0.041 Uiso 1 1 calc R . .

loop_
_atom_site_aniso_label
_atom_site_aniso_U_11
_atom_site_aniso_U_22
_atom_site_aniso_U_33
_atom_site_aniso_U_23
_atom_site_aniso_U_13
_atom_site_aniso_U_12
Cl1 0.01806(18) 0.0287(2) 0.0324(2) -0.00199(18) 0.00028(16) 0.00589(18)
S1 0.0226(2) 0.0199(2) 0.01567(19) -0.00276(16) 0.00678(15) -0.00107(17)
P1 0.01480(17) 0.0167(2) 0.01286(18) -0.00029(16) 0.00306(14) 0.00039(17)
O1 0.0255(6) 0.0208(6) 0.0282(6) 0.0031(5) 0.0119(5) 0.0029(5)
O2 0.0385(7) 0.0284(7) 0.0235(6) 0.0066(5) 0.0055(6) 0.0099(6)
N1 0.0215(7) 0.0149(7) 0.0174(6) 0.0007(5) 0.0033(5) 0.0017(6)
Li1 0.0263(14) 0.0206(14) 0.0196(14) 0.0012(11) 0.0057(11) 0.0033(12)
C1 0.0149(7) 0.0222(8) 0.0200(8) 0.0008(7) 0.0035(6) 0.0070(7)
C2 0.0223(8) 0.0172(8) 0.0116(7) -0.0010(6) 0.0011(6) 0.0054(7)
C3 0.0263(9) 0.0219(8) 0.0172(8) -0.0015(6) 0.0023(7) 0.0098(7)
C4 0.0324(9) 0.0148(8) 0.0183(8) -0.0009(6) -0.0017(7) 0.0077(7)
C5 0.0313(9) 0.0189(8) 0.0123(8) 0.0004(6) -0.0025(7) 0.0004(7)
C6 0.0249(8) 0.0166(8) 0.0129(7) 0.0010(6) 0.0007(7) 0.0019(7)
C7 0.0261(8) 0.0185(8) 0.0232(8) 0.0009(6) 0.0031(7) -0.0001(7)
C8 0.0244(8) 0.0270(9) 0.0288(9) 0.0025(8) 0.0029(7) -0.0035(8)
C9 0.0343(10) 0.0207(9) 0.0274(10) 0.0043(7) -0.0010(8) -0.0089(8)
C10 0.0423(10) 0.0142(8) 0.0193(8) 0.0019(7) -0.0035(7) -0.0009(8)
C11 0.0153(7) 0.0185(8) 0.0159(7) 0.0038(6) 0.0036(6) -0.0020(6)
C12 0.0209(8) 0.0251(9) 0.0242(9) -0.0002(7) 0.0023(7) 0.0016(7)
C13 0.0198(8) 0.0315(10) 0.0363(10) 0.0086(8) -0.0014(8) 0.0039(8)
C14 0.0191(8) 0.0375(11) 0.0221(9) 0.0100(8) -0.0030(7) -0.0075(8)
C15 0.0264(9) 0.0350(10) 0.0178(8) -0.0011(7) 0.0025(7) -0.0100(8)
C16 0.0204(8) 0.0242(9) 0.0195(8) -0.0002(7) 0.0033(7) -0.0041(7)
C17 0.0124(7) 0.0214(8) 0.0152(8) 0.0038(6) 0.0007(6) -0.0002(6)
C18 0.0252(9) 0.0282(9) 0.0195(8) -0.0051(7) 0.0058(7) -0.0071(8)
C19 0.0249(9) 0.0401(11) 0.0206(9) -0.0025(8) 0.0084(7) -0.0050(8)
C20 0.0201(8) 0.0327(10) 0.0299(9) 0.0095(8) 0.0057(7) -0.0041(8)
C21 0.0211(8) 0.0216(9) 0.0360(10) -0.0005(8) 0.0013(7) -0.0041(7)
C22 0.0171(7) 0.0222(8) 0.0211(8) 0.0001(7) 0.0047(7) 0.0024(7)
C23 0.0270(9) 0.0320(10) 0.0313(10) 0.0068(8) 0.0064(8) 0.0084(8)
C24 0.049(6) 0.031(6) 0.015(5) -0.009(3) -0.005(4) 0.010(4)
C25 0.016(4) 0.030(4) 0.020(4) -0.002(3) 0.003(3) 0.002(3)
C24B 0.031(3) 0.033(3) 0.028(4) -0.009(2) 0.005(3) 0.014(2)
C25B 0.022(3) 0.055(3) 0.027(3) -0.007(2) 0.0070(19) -0.001(2)
C26 0.0334(10) 0.0279(10) 0.0306(10) 0.0048(8) 0.0154(8) -0.0003(8)
C27 0.0550(13) 0.0335(11) 0.0300(10) 0.0144(9) 0.0169(10) 0.0127(10)
C28 0.0570(13) 0.0322(11) 0.0306(10) 0.0010(8) 0.0003(10) 0.0158(10)
C29 0.0470(11) 0.0382(11) 0.0252(10) -0.0005(9) -0.0004(9) 0.0185(10)
C30 0.0420(11) 0.0351(11) 0.0250(9) 0.0002(8) -0.0039(8) 0.0116(9)

loop_
_atom_type_symbol
_atom_type_description
_atom_type_scat_dispersion_real
_atom_type_scat_dispersion_imag
_atom_type_scat_source
C C 0.0033 0.0016 'International Tables Vol C Tables 4.2.6.8 and 6.1.1.4'
H H 0 0 'International Tables Vol C Tables 4.2.6.8 and 6.1.1.4'
Li Li -0.0003 0.0001 'International Tables Vol C Tables 4.2.6.8 and 6.1.1.4'
N N 0.0061 0.0033 'International Tables Vol C Tables 4.2.6.8 and 6.1.1.4'
O O 0.0106 0.006 'International Tables Vol C Tables 4.2.6.8 and 6.1.1.4'
P P 0.1023 0.0942 'International Tables Vol C Tables 4.2.6.8 and 6.1.1.4'
S S 0.1246 0.1234 'International Tables Vol C Tables 4.2.6.8 and 6.1.1.4'
Cl Cl 0.1484 0.1585 'International Tables Vol C Tables 4.2.6.8 and 6.1.1.4'

loop_
_geom_angle_atom_site_label_1
_geom_angle_atom_site_label_2
_geom_angle_atom_site_label_3
_geom_angle
P1 S1 Li1 88.45(7)
C1 P1 C17 106.71(7)
C1 P1 C11 107.84(8)
C17 P1 C11 102.68(7)
C1 P1 S1 119.19(6)
C17 P1 S1 109.73(5)
C11 P1 S1 109.41(5)
C23 O1 C26 108.87(13)
C23 O1 Li1 125.14(13)
C26 O1 Li1 125.59(13)
C30 O2 C27 104.92(14)
C30 O2 Li1 123.76(14)
C27 O2 Li1 122.78(15)
C2 N1 C6 118.41(13)
C2 N1 Li1 118.79(12)
C6 N1 Li1 110.16(12)
O2 Li1 O1 105.17(13)
O2 Li1 N1 104.53(13)
O1 Li1 N1 124.32(15)
O2 Li1 S1 104.47(13)
O1 Li1 S1 109.23(12)
N1 Li1 S1 107.36(11)
C2 C1 P1 123.96(12)
C2 C1 Cl1 118.34(12)
P1 C1 Cl1 116.38(9)
N1 C2 C1 118.55(14)
N1 C2 C3 120.26(15)
C1 C2 C3 121.17(14)
C4 C3 C2 120.67(16)
C3 C4 C5 120.52(15)
C10 C5 C6 120.26(15)
C10 C5 C4 123.31(15)
C6 C5 C4 116.42(15)
N1 C6 C7 119.06(14)
N1 C6 C5 123.53(14)
C7 C6 C5 117.34(15)
C8 C7 C6 121.24(16)
C7 C8 C9 120.89(16)
C10 C9 C8 118.93(16)
C9 C10 C5 121.22(16)
C16 C11 C12 119.30(15)
C16 C11 P1 121.63(12)
C12 C11 P1 118.80(12)
C13 C12 C11 120.28(16)
C14 C13 C12 120.08(17)
C15 C14 C13 120.26(16)
C14 C15 C16 120.44(16)
C15 C16 C11 119.63(16)
C22 C17 C18 119.27(14)
C22 C17 P1 120.57(12)
C18 C17 P1 120.00(12)
C19 C18 C17 119.78(16)
C18 C19 C20 120.39(16)
C21 C20 C19 120.24(16)
C20 C21 C22 119.99(16)
C17 C22 C21 120.29(15)
C24 C23 O1 108.5(7)
C24 C23 C24B 17.4(5)
O1 C23 C24B 104.6(4)
C23 C24 C25 104.9(10)
C26 C25 C24 102.0(7)
C25B C24B C23 102.5(5)
C24B C25B C26 104.0(5)
O1 C26 C25B 107.4(3)
O1 C26 C25 104.7(3)
C25B C26 C25 23.0(2)
O2 C27 C28 105.62(16)
C27 C28 C29 104.49(16)
C30 C29 C28 104.02(17)
O2 C30 C29 104.85(16)

loop_
_geom_bond_atom_site_label_1
_geom_bond_atom_site_label_2
_geom_bond_distance
Cl1 C1 1.7661(16)
S1 P1 1.9972(5)
S1 Li1 2.466(3)
P1 C1 1.7462(16)
P1 C17 1.8186(15)
P1 C11 1.8240(16)
O1 C23 1.444(2)
O1 C26 1.449(2)
O1 Li1 1.956(3)
O2 C30 1.439(2)
O2 C27 1.441(2)
O2 Li1 1.951(3)
N1 C2 1.3593(19)
N1 C6 1.379(2)
N1 Li1 2.112(3)
C1 C2 1.401(2)
C2 C3 1.452(2)
C3 C4 1.345(2)
C4 C5 1.431(2)
C5 C10 1.399(2)
C5 C6 1.419(2)
C6 C7 1.413(2)
C7 C8 1.375(2)
C8 C9 1.403(2)
C9 C10 1.377(3)
C11 C16 1.392(2)
C11 C12 1.393(2)
C12 C13 1.384(2)
C13 C14 1.376(3)
C14 C15 1.374(3)
C15 C16 1.391(2)
C17 C22 1.383(2)
C17 C18 1.404(2)
C18 C19 1.377(2)
C19 C20 1.381(3)
C20 C21 1.374(3)
C21 C22 1.388(2)
C23 C24 1.442(17)
C23 C24B 1.545(8)
C24 C25 1.541(18)
C25 C26 1.511(8)
C24B C25B 1.490(12)
C25B C26 1.504(5)
C27 C28 1.524(3)
C28 C29 1.530(3)
C29 C30 1.514(3)
